data_7004865
loop_
_publ_author_name
'Charmant, Jonathan P. H.'
'Fan, Cheng'
'Norman, Nicholas C.'
'Pringle, Paul G.'

_publ_section_title
;
 Synthesis and reactivity of dichloroboryl complexes of platinum(II).
;
_journal_issue 1
_journal_name_full 'Dalton transactions (Cambridge, England : 2003)'
_journal_page_first 114
_journal_page_last 123
_journal_paper_doi 10.1039/b612039n
_journal_year 2007
_chemical_formula_moiety 'C36 H66 Cl4 P2 Pt2, C7 H8'
_chemical_formula_sum 'C43 H74 Cl4 P2 Pt2'
_chemical_formula_weight 1184.94
_space_group_IT_number 15
_symmetry_cell_setting monoclinic
_symmetry_space_group_name_Hall '-C 2yc'
_symmetry_space_group_name_H-M 'C 1 2/c 1'
_atom_sites_solution_hydrogens geom
_atom_sites_solution_primary direct
_atom_sites_solution_secondary difmap
_audit_creation_method SHELXL-97
_cell_angle_alpha 90.00
_cell_angle_beta 97.22(3)
_cell_angle_gamma 90.00
_cell_formula_units_Z 4
_cell_length_a 14.229(3)
_cell_length_b 16.041(3)
_cell_length_c 19.920(4)
_cell_measurement_reflns_used 12173
_cell_measurement_temperature 100(2)
_cell_measurement_theta_max 27.48
_cell_measurement_theta_min 2.26
_cell_volume 4510.6(16)
_computing_cell_refinement 'SMART v5.628 (Bruker-AXS, 1997-2002)'
_computing_data_collection 'SMART v5.628 (Bruker-AXS, 1997-2002)'
_computing_data_reduction
;
SAINT v7.06A (Bruker-AXS, 1997-2003) & SHELXTL v6.14 (Bruker-AXS, 2003)
;
_computing_molecular_graphics 'Bruker SHELXTL'
_computing_publication_material 'Bruker SHELXTL'
_computing_structure_refinement 'SHELXL-97 (Sheldrick, 1997)'
_computing_structure_solution 'SHELXS-97 (Sheldrick, 1990)'
_diffrn_ambient_temperature 100
_diffrn_detector 'CCD plate'
_diffrn_detector_area_resol_mean 8.366
_diffrn_detector_type 'Bruker-AXS SMART APEX'
_diffrn_measured_fraction_theta_full 0.998
_diffrn_measured_fraction_theta_max 0.998
_diffrn_measurement_details 'frames, 0.3\% width'
_diffrn_measurement_device 'three-circle diffractometer'
_diffrn_measurement_device_type 'Bruker-AXS D8'
_diffrn_measurement_method '\w scans'
_diffrn_measurement_specimen_support 'glass fibre'
_diffrn_radiation_collimation monocap
_diffrn_radiation_monochromator graphite
_diffrn_radiation_probe x-ray
_diffrn_radiation_type 'Mo K\a'
_diffrn_radiation_wavelength 0.71074
_diffrn_reflns_av_R_equivalents 0.0313
_diffrn_reflns_av_sigmaI/netI 0.0235
_diffrn_reflns_limit_h_max 18
_diffrn_reflns_limit_h_min -18
_diffrn_reflns_limit_k_max 20
_diffrn_reflns_limit_k_min -20
_diffrn_reflns_limit_l_max 25
_diffrn_reflns_limit_l_min -25
_diffrn_reflns_number 25604
_diffrn_reflns_theta_full 27.51
_diffrn_reflns_theta_max 27.51
_diffrn_reflns_theta_min 1.92
_diffrn_source 'sealed X-ray tube'
_diffrn_source_current 40
_diffrn_source_power 2
_diffrn_source_target Mo
_diffrn_source_voltage 50
_diffrn_standards_decay_% 0
_exptl_absorpt_coefficient_mu 6.533
_exptl_absorpt_correction_T_max 0.520
_exptl_absorpt_correction_T_min 0.404
_exptl_absorpt_correction_type multi-scan
_exptl_absorpt_process_details 'SADABS v2.05 (Sheldrick, 2003)'
_exptl_crystal_colour orange
_exptl_crystal_density_diffrn 1.745
_exptl_crystal_density_method none
_exptl_crystal_description block
_exptl_crystal_F_000 2344
_exptl_crystal_size_max 0.20
_exptl_crystal_size_mid 0.12
_exptl_crystal_size_min 0.10
_refine_diff_density_max 0.876
_refine_diff_density_min -0.451
_refine_diff_density_rms 0.105
_refine_ls_extinction_method none
_refine_ls_goodness_of_fit_ref 1.049
_refine_ls_hydrogen_treatment constr
_refine_ls_matrix_type full
_refine_ls_number_parameters 233
_refine_ls_number_reflns 5181
_refine_ls_number_restraints 0
_refine_ls_restrained_S_all 1.049
_refine_ls_R_factor_all 0.0215
_refine_ls_R_factor_gt 0.0198
_refine_ls_shift/su_max 0.004
_refine_ls_shift/su_mean 0.000
_refine_ls_structure_factor_coef Fsqd
_refine_ls_weighting_details 'calc w=1/[\s^2^(Fo^2^)+(0.0208P)^2^+11.4026P] where P=(Fo^2^+2Fc^2^)/3'
_refine_ls_weighting_scheme calc
_refine_ls_wR_factor_gt 0.0468
_refine_ls_wR_factor_ref 0.0474
_reflns_number_gt 4901
_reflns_number_total 5181
_reflns_threshold_expression >2\s(I)
_cod_data_source_file b612039n.txt
_cod_data_source_block '[Pt2Cl2(mu-Cl)2(PCy3)2]'
_cod_depositor_comments
;
The following automatic conversions were performed:
'_symmetry_cell_setting' value 'Monoclinic' changed to 'monoclinic'
according to '/home/saulius/struct/CIF-dictionaries/cif_core.dic'
dictionary named 'cif_core.dic' version 2.4.1 from
2010-06-29.

'_diffrn_radiation_probe' value 'X-ray' changed to 'x-ray'
according to '/home/saulius/struct/CIF-dictionaries/cif_core.dic'
dictionary named 'cif_core.dic' version 2.4.1 from 2010-06-29.

Automatic conversion script
Id: cif_fix_enum 1527 2010-12-29 10:47:43Z saulius 
;
_cod_original_cell_volume 4510.5(16)
_cod_original_sg_symbol_H-M 'C 2/c'
_cod_database_code 7004865

loop_
_symmetry_equiv_pos_as_xyz
'x, y, z'
'-x, y, -z+1/2'
'x+1/2, y+1/2, z'
'-x+1/2, y+1/2, -z+1/2'
'-x, -y, -z'
'x, -y, z-1/2'
'-x+1/2, -y+1/2, -z'
'x+1/2, -y+1/2, z-1/2'

loop_
_atom_site_label
_atom_site_type_symbol
_atom_site_fract_x
_atom_site_fract_y
_atom_site_fract_z
_atom_site_U_iso_or_equiv
_atom_site_adp_type
_atom_site_occupancy
_atom_site_symmetry_multiplicity
_atom_site_calc_flag
_atom_site_refinement_flags
_atom_site_disorder_assembly
_atom_site_disorder_group
C1 C 0.67740(18) 0.01979(16) 0.44081(12) 0.0137(5) Uani 1 1 d . . .
H1A H 0.6108 0.0042 0.4466 0.016 Uiso 1 1 calc R . .
C2 C 0.6747(2) 0.10638(18) 0.40797(14) 0.0259(6) Uani 1 1 d . . .
H2A H 0.6464 0.1467 0.4372 0.031 Uiso 1 1 calc R . .
H2B H 0.7402 0.1248 0.4040 0.031 Uiso 1 1 calc R . .
C3 C 0.6172(2) 0.10583(19) 0.33781(15) 0.0282(7) Uani 1 1 d . . .
H3A H 0.5501 0.0936 0.3423 0.034 Uiso 1 1 calc R . .
H3B H 0.6200 0.1617 0.3171 0.034 Uiso 1 1 calc R . .
C4 C 0.6540(2) 0.04139(19) 0.29187(14) 0.0260(7) Uani 1 1 d . . .
H4A H 0.7184 0.0573 0.2828 0.031 Uiso 1 1 calc R . .
H4B H 0.6124 0.0400 0.2481 0.031 Uiso 1 1 calc R . .
C5 C 0.6572(2) -0.04469(18) 0.32404(14) 0.0252(6) Uani 1 1 d . . .
H5A H 0.6857 -0.0845 0.2945 0.030 Uiso 1 1 calc R . .
H5B H 0.5918 -0.0634 0.3277 0.030 Uiso 1 1 calc R . .
C6 C 0.7145(2) -0.04545(17) 0.39432(13) 0.0198(6) Uani 1 1 d . . .
H6A H 0.7818 -0.0338 0.3901 0.024 Uiso 1 1 calc R . .
H6B H 0.7107 -0.1015 0.4147 0.024 Uiso 1 1 calc R . .
C7 C 0.73620(18) -0.08506(16) 0.55897(12) 0.0132(5) Uani 1 1 d . . .
H7A H 0.7657 -0.1219 0.5269 0.016 Uiso 1 1 calc R . .
C8 C 0.7954(2) -0.09933(17) 0.62810(14) 0.0204(6) Uani 1 1 d . . .
H8A H 0.7676 -0.0676 0.6634 0.024 Uiso 1 1 calc R . .
H8B H 0.8609 -0.0791 0.6267 0.024 Uiso 1 1 calc R . .
C9 C 0.7971(2) -0.19286(18) 0.64541(16) 0.0253(6) Uani 1 1 d . . .
H9A H 0.8303 -0.2236 0.6123 0.030 Uiso 1 1 calc R . .
H9B H 0.8327 -0.2014 0.6909 0.030 Uiso 1 1 calc R . .
C10 C 0.6972(2) -0.22757(17) 0.64438(15) 0.0228(6) Uani 1 1 d . . .
H10A H 0.7006 -0.2883 0.6532 0.027 Uiso 1 1 calc R . .
H10B H 0.6663 -0.2011 0.6808 0.027 Uiso 1 1 calc R . .
C11 C 0.6386(2) -0.21166(18) 0.57678(15) 0.0233(6) Uani 1 1 d . . .
H11A H 0.5732 -0.2319 0.5784 0.028 Uiso 1 1 calc R . .
H11B H 0.6657 -0.2433 0.5411 0.028 Uiso 1 1 calc R . .
C12 C 0.63606(19) -0.11871(18) 0.55887(15) 0.0217(6) Uani 1 1 d . . .
H12A H 0.5998 -0.1106 0.5136 0.026 Uiso 1 1 calc R . .
H12B H 0.6036 -0.0875 0.5922 0.026 Uiso 1 1 calc R . .
C13 C 0.68874(18) 0.09995(16) 0.57367(12) 0.0143(5) Uani 1 1 d . . .
H13A H 0.6984 0.1540 0.5505 0.017 Uiso 1 1 calc R . .
C14 C 0.73555(19) 0.11213(17) 0.64688(13) 0.0171(5) Uani 1 1 d . . .
H14A H 0.7210 0.0641 0.6750 0.020 Uiso 1 1 calc R . .
H14B H 0.8052 0.1158 0.6479 0.020 Uiso 1 1 calc R . .
C15 C 0.6974(2) 0.19268(18) 0.67498(14) 0.0225(6) Uani 1 1 d . . .
H15A H 0.7259 0.2003 0.7225 0.027 Uiso 1 1 calc R . .
H15B H 0.7159 0.2408 0.6485 0.027 Uiso 1 1 calc R . .
C16 C 0.5900(2) 0.19026(18) 0.67183(14) 0.0228(6) Uani 1 1 d . . .
H16A H 0.5673 0.2446 0.6870 0.027 Uiso 1 1 calc R . .
H16B H 0.5721 0.1468 0.7031 0.027 Uiso 1 1 calc R . .
C17 C 0.5422(2) 0.17190(18) 0.60073(14) 0.0216(6) Uani 1 1 d . . .
H17A H 0.5523 0.2194 0.5707 0.026 Uiso 1 1 calc R . .
H17B H 0.4731 0.1656 0.6017 0.026 Uiso 1 1 calc R . .
C18 C 0.58160(19) 0.09202(19) 0.57225(14) 0.0219(6) Uani 1 1 d . . .
H18A H 0.5667 0.0435 0.5997 0.026 Uiso 1 1 calc R . .
H18B H 0.5518 0.0830 0.5252 0.026 Uiso 1 1 calc R . .
Cl1 Cl 0.87663(5) 0.19183(4) 0.53515(4) 0.02623(16) Uani 1 1 d . . .
Cl2 Cl 0.94006(5) -0.08413(4) 0.49719(4) 0.02144(14) Uani 1 1 d . . .
P1 P 0.74685(4) 0.02141(4) 0.52579(3) 0.01110(12) Uani 1 1 d . . .
Pt1 Pt 0.897405(7) 0.052960(6) 0.517509(5) 0.01289(4) Uani 1 1 d . . .
C19 C 0.0000 -0.0850(3) 0.7500 0.0372(11) Uani 1 2 d S . .
H19A H 0.0000 -0.1443 0.7500 0.045 Uiso 1 2 calc SR . .
C20 C 0.0385(3) -0.0419(2) 0.70027(19) 0.0373(8) Uani 1 1 d . . .
H20A H 0.0660 -0.0714 0.6662 0.045 Uiso 1 1 calc R . .
C21 C 0.0373(3) 0.0448(2) 0.70005(19) 0.0368(8) Uani 1 1 d . . .
H21A H 0.0625 0.0740 0.6649 0.044 Uiso 1 1 calc R . .
C22 C 0.0000 0.0892(3) 0.7500 0.0350(11) Uani 1 2 d S . .
C23 C 0.0000 0.1827(4) 0.7500 0.0630(19) Uani 1 2 d S . .
H23A H 0.0016 0.2030 0.7038 0.094 Uiso 0.50 1 calc PR . .
H23B H 0.0559 0.2030 0.7792 0.094 Uiso 0.50 1 calc PR . .
H23C H -0.0575 0.2030 0.7671 0.094 Uiso 0.50 1 calc PR . .

loop_
_atom_site_aniso_label
_atom_site_aniso_U_11
_atom_site_aniso_U_22
_atom_site_aniso_U_33
_atom_site_aniso_U_23
_atom_site_aniso_U_13
_atom_site_aniso_U_12
C1 0.0142(12) 0.0158(12) 0.0111(11) -0.0006(9) 0.0018(9) -0.0003(10)
C2 0.0425(19) 0.0168(13) 0.0163(13) 0.0031(11) -0.0039(13) 0.0001(12)
C3 0.0386(19) 0.0259(15) 0.0184(14) 0.0048(12) -0.0037(13) 0.0071(13)
C4 0.0302(17) 0.0357(17) 0.0118(13) 0.0033(11) 0.0013(12) 0.0012(13)
C5 0.0338(17) 0.0284(16) 0.0127(13) -0.0060(11) 0.0001(12) 0.0021(12)
C6 0.0265(15) 0.0206(14) 0.0117(12) -0.0029(10) 0.0009(11) 0.0039(11)
C7 0.0130(12) 0.0133(11) 0.0134(12) 0.0016(9) 0.0029(9) -0.0028(9)
C8 0.0222(14) 0.0194(13) 0.0182(13) 0.0044(10) -0.0022(11) -0.0040(11)
C9 0.0246(15) 0.0220(14) 0.0281(15) 0.0112(12) -0.0016(12) -0.0032(12)
C10 0.0282(16) 0.0166(13) 0.0247(15) 0.0044(11) 0.0074(12) -0.0024(11)
C11 0.0192(14) 0.0224(14) 0.0281(15) 0.0036(12) 0.0020(12) -0.0074(11)
C12 0.0126(13) 0.0241(14) 0.0279(15) 0.0076(12) 0.0005(11) -0.0028(11)
C13 0.0150(13) 0.0158(12) 0.0126(12) -0.0024(9) 0.0043(10) 0.0006(10)
C14 0.0174(13) 0.0213(13) 0.0124(12) -0.0024(10) 0.0010(10) -0.0005(10)
C15 0.0271(16) 0.0222(14) 0.0187(13) -0.0080(11) 0.0049(12) -0.0010(12)
C16 0.0277(16) 0.0230(14) 0.0190(14) -0.0051(11) 0.0078(12) 0.0065(12)
C17 0.0194(14) 0.0283(15) 0.0182(13) 0.0005(11) 0.0064(11) 0.0073(11)
C18 0.0137(13) 0.0324(16) 0.0197(13) -0.0100(12) 0.0023(11) 0.0019(11)
Cl1 0.0226(3) 0.0118(3) 0.0475(4) -0.0016(3) 0.0168(3) -0.0004(2)
Cl2 0.0133(3) 0.0126(3) 0.0407(4) -0.0067(3) 0.0125(3) -0.0028(2)
P1 0.0103(3) 0.0132(3) 0.0101(3) -0.0003(2) 0.0025(2) -0.0003(2)
Pt1 0.01120(6) 0.01160(6) 0.01670(6) -0.00122(3) 0.00493(4) -0.00072(3)
C19 0.030(3) 0.034(3) 0.044(3) 0.000 -0.008(2) 0.000
C20 0.0265(18) 0.049(2) 0.0358(19) -0.0093(16) 0.0008(15) -0.0007(15)
C21 0.0242(17) 0.053(2) 0.0335(19) -0.0025(15) 0.0046(14) -0.0004(15)
C22 0.020(2) 0.037(3) 0.049(3) 0.000 0.004(2) 0.000
C23 0.048(4) 0.032(3) 0.112(6) 0.000 0.020(4) 0.000

loop_
_atom_type_symbol
_atom_type_description
_atom_type_scat_dispersion_real
_atom_type_scat_dispersion_imag
_atom_type_scat_source
C C 0.0033 0.0016 'International Tables Vol C Tables 4.2.6.8 and 6.1.1.4'
H H 0.0000 0.0000 'International Tables Vol C Tables 4.2.6.8 and 6.1.1.4'
B B 0.0013 0.0007 'International Tables Vol C Tables 4.2.6.8 and 6.1.1.4'
P P 0.1023 0.0942 'International Tables Vol C Tables 4.2.6.8 and 6.1.1.4'
Cl Cl 0.1484 0.1585 'International Tables Vol C Tables 4.2.6.8 and 6.1.1.4'
Pt Pt -1.7033 8.3905 'International Tables Vol C Tables 4.2.6.8 and 6.1.1.4'

loop_
_geom_angle_atom_site_label_1
_geom_angle_atom_site_label_2
_geom_angle_atom_site_label_3
_geom_angle
_geom_angle_site_symmetry_1
_geom_angle_site_symmetry_3
_geom_angle_publ_flag
C2 C1 C6 110.6(2) . . ?
C2 C1 P1 111.06(18) . . ?
C6 C1 P1 112.15(18) . . ?
C2 C1 H1A 107.6 . . ?
C6 C1 H1A 107.6 . . ?
P1 C1 H1A 107.6 . . ?
C3 C2 C1 111.5(2) . . ?
C3 C2 H2A 109.3 . . ?
C1 C2 H2A 109.3 . . ?
C3 C2 H2B 109.3 . . ?
C1 C2 H2B 109.3 . . ?
H2A C2 H2B 108.0 . . ?
C4 C3 C2 111.7(3) . . ?
C4 C3 H3A 109.3 . . ?
C2 C3 H3A 109.3 . . ?
C4 C3 H3B 109.3 . . ?
C2 C3 H3B 109.3 . . ?
H3A C3 H3B 107.9 . . ?
C3 C4 C5 111.0(2) . . ?
C3 C4 H4A 109.4 . . ?
C5 C4 H4A 109.4 . . ?
C3 C4 H4B 109.4 . . ?
C5 C4 H4B 109.4 . . ?
H4A C4 H4B 108.0 . . ?
C4 C5 C6 112.2(2) . . ?
C4 C5 H5A 109.2 . . ?
C6 C5 H5A 109.2 . . ?
C4 C5 H5B 109.2 . . ?
C6 C5 H5B 109.2 . . ?
H5A C5 H5B 107.9 . . ?
C5 C6 C1 111.3(2) . . ?
C5 C6 H6A 109.4 . . ?
C1 C6 H6A 109.4 . . ?
C5 C6 H6B 109.4 . . ?
C1 C6 H6B 109.4 . . ?
H6A C6 H6B 108.0 . . ?
C12 C7 C8 110.8(2) . . ?
C12 C7 P1 116.53(18) . . ?
C8 C7 P1 113.47(18) . . ?
C12 C7 H7A 104.9 . . ?
C8 C7 H7A 104.9 . . ?
P1 C7 H7A 104.9 . . ?
C7 C8 C9 109.7(2) . . ?
C7 C8 H8A 109.7 . . ?
C9 C8 H8A 109.7 . . ?
C7 C8 H8B 109.7 . . ?
C9 C8 H8B 109.7 . . ?
H8A C8 H8B 108.2 . . ?
C10 C9 C8 111.4(2) . . ?
C10 C9 H9A 109.3 . . ?
C8 C9 H9A 109.3 . . ?
C10 C9 H9B 109.3 . . ?
C8 C9 H9B 109.3 . . ?
H9A C9 H9B 108.0 . . ?
C11 C10 C9 111.0(2) . . ?
C11 C10 H10A 109.4 . . ?
C9 C10 H10A 109.4 . . ?
C11 C10 H10B 109.4 . . ?
C9 C10 H10B 109.4 . . ?
H10A C10 H10B 108.0 . . ?
C10 C11 C12 111.4(2) . . ?
C10 C11 H11A 109.3 . . ?
C12 C11 H11A 109.3 . . ?
C10 C11 H11B 109.3 . . ?
C12 C11 H11B 109.3 . . ?
H11A C11 H11B 108.0 . . ?
C7 C12 C11 110.5(2) . . ?
C7 C12 H12A 109.6 . . ?
C11 C12 H12A 109.6 . . ?
C7 C12 H12B 109.6 . . ?
C11 C12 H12B 109.6 . . ?
H12A C12 H12B 108.1 . . ?
C18 C13 C14 109.9(2) . . ?
C18 C13 P1 116.53(18) . . ?
C14 C13 P1 114.19(18) . . ?
C18 C13 H13A 105.0 . . ?
C14 C13 H13A 105.0 . . ?
P1 C13 H13A 105.0 . . ?
C15 C14 C13 108.8(2) . . ?
C15 C14 H14A 109.9 . . ?
C13 C14 H14A 109.9 . . ?
C15 C14 H14B 109.9 . . ?
C13 C14 H14B 109.9 . . ?
H14A C14 H14B 108.3 . . ?
C16 C15 C14 111.3(2) . . ?
C16 C15 H15A 109.4 . . ?
C14 C15 H15A 109.4 . . ?
C16 C15 H15B 109.4 . . ?
C14 C15 H15B 109.4 . . ?
H15A C15 H15B 108.0 . . ?
C15 C16 C17 111.9(2) . . ?
C15 C16 H16A 109.2 . . ?
C17 C16 H16A 109.2 . . ?
C15 C16 H16B 109.2 . . ?
C17 C16 H16B 109.2 . . ?
H16A C16 H16B 107.9 . . ?
C16 C17 C18 111.3(2) . . ?
C16 C17 H17A 109.4 . . ?
C18 C17 H17A 109.4 . . ?
C16 C17 H17B 109.4 . . ?
C18 C17 H17B 109.4 . . ?
H17A C17 H17B 108.0 . . ?
C13 C18 C17 109.5(2) . . ?
C13 C18 H18A 109.8 . . ?
C17 C18 H18A 109.8 . . ?
C13 C18 H18B 109.8 . . ?
C17 C18 H18B 109.8 . . ?
H18A C18 H18B 108.2 . . ?
Pt1 Cl2 Pt1 95.73(2) . 5_756 ?
C13 P1 C7 112.71(12) . . ?
C13 P1 C1 105.13(12) . . ?
C7 P1 C1 104.86(12) . . ?
C13 P1 Pt1 112.47(9) . . ?
C7 P1 Pt1 111.10(8) . . ?
C1 P1 Pt1 110.09(9) . . ?
P1 Pt1 Cl1 93.79(3) . . ?
P1 Pt1 Cl2 94.15(2) . . ?
Cl1 Pt1 Cl2 172.05(2) . . ?
P1 Pt1 Cl2 177.08(2) . 5_756 ?
Cl1 Pt1 Cl2 87.78(2) . 5_756 ?
Cl2 Pt1 Cl2 84.27(2) . 5_756 ?
C20 C19 C20 119.8(5) 2_556 . ?
C20 C19 H19A 120.1 2_556 . ?
C20 C19 H19A 120.1 . . ?
C19 C20 C21 119.9(4) . . ?
C19 C20 H20A 120.1 . . ?
C21 C20 H20A 120.1 . . ?
C22 C21 C20 121.3(4) . . ?
C22 C21 H21A 119.3 . . ?
C20 C21 H21A 119.3 . . ?
C21 C22 C21 117.9(5) 2_556 . ?
C21 C22 C23 121.1(2) 2_556 . ?
C21 C22 C23 121.1(2) . . ?
C22 C23 H23A 109.5 . . ?
C22 C23 H23B 109.5 . . ?
H23A C23 H23B 109.5 . . ?
C22 C23 H23C 109.5 . . ?
H23A C23 H23C 109.5 . . ?
H23B C23 H23C 109.5 . . ?

loop_
_geom_bond_atom_site_label_1
_geom_bond_atom_site_label_2
_geom_bond_distance
_geom_bond_site_symmetry_2
_geom_bond_publ_flag
C1 C2 1.534(4) . ?
C1 C6 1.535(4) . ?
C1 P1 1.850(3) . ?
C1 H1A 1.0000 . ?
C2 C3 1.529(4) . ?
C2 H2A 0.9900 . ?
C2 H2B 0.9900 . ?
C3 C4 1.517(4) . ?
C3 H3A 0.9900 . ?
C3 H3B 0.9900 . ?
C4 C5 1.521(4) . ?
C4 H4A 0.9900 . ?
C4 H4B 0.9900 . ?
C5 C6 1.529(4) . ?
C5 H5A 0.9900 . ?
C5 H5B 0.9900 . ?
C6 H6A 0.9900 . ?
C6 H6B 0.9900 . ?
C7 C12 1.523(4) . ?
C7 C8 1.538(4) . ?
C7 P1 1.844(3) . ?
C7 H7A 1.0000 . ?
C8 C9 1.539(4) . ?
C8 H8A 0.9900 . ?
C8 H8B 0.9900 . ?
C9 C10 1.523(4) . ?
C9 H9A 0.9900 . ?
C9 H9B 0.9900 . ?
C10 C11 1.514(4) . ?
C10 H10A 0.9900 . ?
C10 H10B 0.9900 . ?
C11 C12 1.532(4) . ?
C11 H11A 0.9900 . ?
C11 H11B 0.9900 . ?
C12 H12A 0.9900 . ?
C12 H12B 0.9900 . ?
C13 C18 1.526(4) . ?
C13 C14 1.537(3) . ?
C13 P1 1.838(3) . ?
C13 H13A 1.0000 . ?
C14 C15 1.535(4) . ?
C14 H14A 0.9900 . ?
C14 H14B 0.9900 . ?
C15 C16 1.521(4) . ?
C15 H15A 0.9900 . ?
C15 H15B 0.9900 . ?
C16 C17 1.521(4) . ?
C16 H16A 0.9900 . ?
C16 H16B 0.9900 . ?
C17 C18 1.536(4) . ?
C17 H17A 0.9900 . ?
C17 H17B 0.9900 . ?
C18 H18A 0.9900 . ?
C18 H18B 0.9900 . ?
Cl1 Pt1 2.2802(8) . ?
Cl2 Pt1 2.3303(8) . ?
Cl2 Pt1 2.4195(8) 5_756 ?
P1 Pt1 2.2275(8) . ?
Pt1 Cl2 2.4196(8) 5_756 ?
C19 C20 1.377(5) 2_556 ?
C19 C20 1.377(5) . ?
C19 H19A 0.9500 . ?
C20 C21 1.391(5) . ?
C20 H20A 0.9500 . ?
C21 C22 1.383(4) . ?
C21 H21A 0.9500 . ?
C22 C21 1.383(4) 2_556 ?
C22 C23 1.499(7) . ?
C23 H23A 0.9800 . ?
C23 H23B 0.9800 . ?
C23 H23C 0.9800 . ?
